data_4342146
loop_
_publ_author_name
'Maheswari, K.'
'Rao, A. Ramakrishna'
'Reddy, N. Dastagiri'

_publ_section_title
;
 Insertion of benzonitrile into Al-N and ga-N bonds: formation of fused
 carbatriaza-gallanes/alanes and their subsequent synthesis from amidines
 and trimethyl-gallium/aluminum.
;
_journal_issue 4
_journal_name_full 'Inorganic chemistry'
_journal_page_first 2000
_journal_page_last 2008
_journal_paper_doi 10.1021/ic5029096
_journal_volume 54
_journal_year 2015
_chemical_formula_moiety 'C59 H74 Ga2 N6'
_chemical_formula_sum 'C59 H74 Ga2 N6'
_chemical_formula_weight 1006.68
_chemical_name_systematic
;
 ? 
;
_space_group_crystal_system triclinic
_space_group_IT_number 2
_space_group_name_Hall '-P 1'
_space_group_name_H-M_alt 'P -1'
_symmetry_space_group_name_Hall '-P 1'
_symmetry_space_group_name_H-M 'P -1'
_atom_sites_solution_hydrogens geom
_atom_sites_solution_primary iterative
_atom_sites_solution_secondary difmap
_audit_creation_date 2014-04-29
_audit_creation_method
;
Olex2 1.2
(compiled 2014.03.20 svn.r2914 for OlexSys, GUI svn.r4816)
;
_cell_angle_alpha 97.568(7)
_cell_angle_beta 101.971(6)
_cell_angle_gamma 111.337(7)
_cell_formula_units_Z 2
_cell_length_a 11.8841(7)
_cell_length_b 13.1349(11)
_cell_length_c 19.4386(16)
_cell_measurement_reflns_used 3262
_cell_measurement_temperature 150.00(14)
_cell_measurement_theta_max 24.0060
_cell_measurement_theta_min 3.6810
_cell_volume 2692.4(4)
_computing_cell_refinement
;
CrysAlisPro, Agilent Technologies,
Version 1.171.36.32 (release 02-08-2013 CrysAlis171 .NET)
(compiled Aug  2 2013,16:46:58)
;
_computing_data_collection
;
CrysAlisPro, Agilent Technologies,
Version 1.171.36.32 (release 02-08-2013 CrysAlis171 .NET)
(compiled Aug  2 2013,16:46:58)
;
_computing_data_reduction
;
CrysAlisPro, Agilent Technologies,
Version 1.171.36.32 (release 02-08-2013 CrysAlis171 .NET)
(compiled Aug  2 2013,16:46:58)
;
_computing_molecular_graphics 'Olex2 (Dolomanov et al., 2009)'
_computing_publication_material 'Olex2 (Dolomanov et al., 2009)'
_computing_structure_refinement 'ShelXL (Sheldrick, 2008)'
_computing_structure_solution 'olex2.solve (Bourhis et al., 2013)'
_diffrn_ambient_temperature 150.00(14)
_diffrn_detector_area_resol_mean 15.9821
_diffrn_measured_fraction_theta_full 0.990
_diffrn_measured_fraction_theta_max 0.990
_diffrn_measurement_device_type 'Xcalibur, Eos'
_diffrn_measurement_method '\w scans'
_diffrn_orient_matrix_UB_11 -0.0141810000
_diffrn_orient_matrix_UB_12 -0.0568198000
_diffrn_orient_matrix_UB_13 0.0015965000
_diffrn_orient_matrix_UB_21 0.0636542000
_diffrn_orient_matrix_UB_22 0.0091765000
_diffrn_orient_matrix_UB_23 0.0031302000
_diffrn_orient_matrix_UB_31 0.0138860000
_diffrn_orient_matrix_UB_32 0.0152178000
_diffrn_orient_matrix_UB_33 0.0381421000
_diffrn_radiation_monochromator graphite
_diffrn_radiation_type MoK\a
_diffrn_radiation_wavelength 0.71073
_diffrn_reflns_av_R_equivalents 0.1046
_diffrn_reflns_av_unetI/netI 0.1463
_diffrn_reflns_limit_h_max 13
_diffrn_reflns_limit_h_min -14
_diffrn_reflns_limit_k_max 15
_diffrn_reflns_limit_k_min -15
_diffrn_reflns_limit_l_max 22
_diffrn_reflns_limit_l_min -23
_diffrn_reflns_number 22225
_diffrn_reflns_theta_full 25.00
_diffrn_reflns_theta_max 25.00
_diffrn_reflns_theta_min 3.68
_diffrn_source 'Enhance (Mo) X-ray Source'
_exptl_absorpt_coefficient_mu 1.043
_exptl_absorpt_correction_T_max 1.00000
_exptl_absorpt_correction_T_min 0.68383
_exptl_absorpt_correction_type multi-scan
_exptl_absorpt_process_details
;
CrysAlisPro, Agilent Technologies,
Version 1.171.36.32 (release 02-08-2013 CrysAlis171 .NET)
(compiled Aug  2 2013,16:46:58)
Empirical absorption correction using spherical harmonics,
 implemented in SCALE3 ABSPACK scaling algorithm.
;
_exptl_crystal_colour 'clear light colourless'
_exptl_crystal_colour_lustre clear
_exptl_crystal_colour_modifier light
_exptl_crystal_colour_primary colourless
_exptl_crystal_density_diffrn 1.242
_exptl_crystal_density_method 'not measured'
_exptl_crystal_description block
_exptl_crystal_F_000 1064
_exptl_crystal_size_max 0.3
_exptl_crystal_size_mid 0.25
_exptl_crystal_size_min 0.2
_refine_diff_density_max 1.283
_refine_diff_density_min -0.947
_refine_diff_density_rms 0.106
_refine_ls_extinction_method none
_refine_ls_goodness_of_fit_ref 1.018
_refine_ls_hydrogen_treatment constr
_refine_ls_matrix_type full
_refine_ls_number_parameters 576
_refine_ls_number_reflns 9394
_refine_ls_number_restraints 450
_refine_ls_restrained_S_all 0.996
_refine_ls_R_factor_all 0.1257
_refine_ls_R_factor_gt 0.0714
_refine_ls_shift/su_max 0.001
_refine_ls_shift/su_mean 0.000
_refine_ls_structure_factor_coef Fsqd
_refine_ls_weighting_details 'calc w=1/[\s^2^(Fo^2^)+(0.0722P)^2^+0.0000P] where P=(Fo^2^+2Fc^2^)/3'
_refine_ls_weighting_scheme calc
_refine_ls_wR_factor_gt 0.1564
_refine_ls_wR_factor_ref 0.1923
_reflns_number_gt 5683
_reflns_number_total 9394
_reflns_threshold_expression >2sigma(I)
_cod_data_source_file ic5029096_si_002.cif
_cod_data_source_block compound_14
_cod_depositor_comments 'Adding full bibliography for 4342142--4342150.cif.'
_cod_original_cell_volume 2692.4(3)
_cod_database_code 4342146
_chemical_oxdiff_formula 'C40 H40 Ga4 N8'
_chemical_oxdiff_usercomment 'AT 150 K, COLORLESS, BLOCK'
_reflns_odcompleteness_completeness 99.17
_reflns_odcompleteness_iscentric 1
_reflns_odcompleteness_theta 26.32
_olex2_refinement_description
;
1. Fixed Uiso
 At 1.2 times of:
  All C(H) groups, All C(H,H) groups, All N(H) groups
 At 1.5 times of:
  All C(H,H,H) groups
2. Restrained distances
 C66-C50
 1.54 with sigma of 0.02
 C57A-C23
 1.541 with sigma of 0.02
 C72-C23
 1.53 with sigma of 0.02
 C72A-C23
 1.58 with sigma of 0.02
3. Rigid bond restraints
 C1, C50
 with sigma for 1-2 distances of 0.01 and sigma for 1-3 distances of 0.01
 C53, C62
 with sigma for 1-2 distances of 0.01 and sigma for 1-3 distances of 0.01
4. Uiso/Uaniso restraints and constraints
All non-hydrogen atoms have similar U: within 1.7A with sigma of 0.04 and sigma
for terminal atoms of 0.08
Uanis(C7) = Uanis(C2) = Uanis(C1) = Uanis(C66)
Uanis(C23) = Uanis(C57) = Uanis(C57A) = Uanis(C72) = Uanis(C72A)
Uanis(C39) = Uanis(C67) = Uanis(C54)
Uanis(C15) = Uanis(C26)
Uanis(C34) = Uanis(C55)
Uanis(C28) = Uanis(C69) = Uanis(C62) = Uanis(C29)
5. Others
 Sof(H50A)=Sof(C1)=Sof(H1A)=Sof(H1B)=Sof(H1C)=Sof(C7)=Sof(H7A)=Sof(H7B)=
 Sof(H7C)=1-FVAR(1)
 Sof(H50)=Sof(C66)=Sof(H66A)=Sof(H66B)=Sof(H66C)=Sof(C2)=Sof(H2A)=Sof(H2B)=
 Sof(H2C)=FVAR(1)
 Sof(H23A)=Sof(C57A)=Sof(H57D)=Sof(H57E)=Sof(H57F)=Sof(C72A)=Sof(H72D)=
 Sof(H72E)=Sof(H72F)=1-FVAR(2)
 Sof(H23)=Sof(C57)=Sof(H57A)=Sof(H57B)=Sof(H57C)=Sof(C72)=Sof(H72A)=Sof(H72B)=
 Sof(H72C)=FVAR(2)
6.a Ternary CH refined with riding coordinates:
 C20(H20), C23(H23), C23(H23A), C34(H34), C39(H39), C44(H44), C50(H50),
 C50(H50A)
6.b Aromatic/amide H refined with riding coordinates:
 N5(H5), C6(H6), N9(H9), C11(H11), C12(H12), C16(H16), C17(H17), C18(H18),
 C22(H22), C24(H24), C40(H40), C41(H41), C42(H42), C45(H45), C46(H46), C49(H49),
  C51(H51), C52(H52), C53(H53), C56(H56), C58(H58), C59(H59), C60(H60),
 C61(H61), C62(H62), C69(H69)
6.c Idealised Me refined as rotating group:
 C21(H21A,H21B,H21C), C32(H32A,H32B,H32C), C33(H33A,H33B,H33C), C37(H37A,H37B,
 H37C), C38(H38A,H38B,H38C), C43(H43A,H43B,H43C), C48(H48A,H48B,H48C), C54(H54A,
 H54B,H54C), C55(H55A,H55B,H55C), C57(H57A,H57B,H57C), C66(H66A,H66B,H66C),
 C67(H67A,H67B,H67C), C72(H72A,H72B,H72C), C1(H1A,H1B,H1C), C7(H7A,H7B,H7C),
 C2(H2A,H2B,H2C), C57A(H57D,H57E,H57F), C72A(H72D,H72E,H72F)
;

loop_
_space_group_symop_id
_space_group_symop_operation_xyz
1 'x, y, z'
2 '-x, -y, -z'

loop_
_atom_site_label
_atom_site_type_symbol
_atom_site_fract_x
_atom_site_fract_y
_atom_site_fract_z
_atom_site_U_iso_or_equiv
_atom_site_adp_type
_atom_site_occupancy
_atom_site_calc_flag
_atom_site_disorder_assembly
_atom_site_disorder_group
_atom_site_refinement_flags_posn
_atom_site_refinement_flags_adp
Ga1 Ga 0.40477(6) 0.73980(5) 0.81110(3) 0.0258(2) Uani 1 d . . . .
Ga2 Ga 0.45150(6) 0.54884(5) 0.73292(3) 0.0258(2) Uani 1 d . . . .
N3 N 0.2577(4) 0.4778(4) 0.6998(2) 0.0258(11) Uani 1 d A . . .
C4 C 0.4552(6) 0.9204(5) 0.7301(3) 0.0324(14) Uani 1 d . . . .
N5 N 0.4979(4) 0.6632(4) 0.6771(2) 0.0297(11) Uani 1 d . . . .
H5 H 0.5230 0.6421 0.6416 0.036 Uiso 1 calc . . R .
C6 C 0.0000(6) 0.4741(5) 0.7715(3) 0.0345(15) Uani 1 d . . . .
H6 H 0.0551 0.5198 0.8154 0.041 Uiso 1 calc . . R .
N7 N 0.4692(4) 0.8162(4) 0.7345(2) 0.0270(11) Uani 1 d . . . .
C8 C 0.0465(5) 0.4611(5) 0.7121(3) 0.0261(13) Uani 1 d A . . .
N9 N 0.2343(4) 0.6314(4) 0.7585(2) 0.0285(11) Uani 1 d A . . .
H9 H 0.1786 0.6587 0.7586 0.034 Uiso 1 calc . . R .
N10 N 0.6784(4) 0.6331(4) 0.8388(2) 0.0305(11) Uani 1 d . . . .
C11 C 0.6212(6) 0.8334(5) 1.0449(3) 0.0372(15) Uani 1 d . . . .
H11 H 0.5721 0.8247 1.0769 0.045 Uiso 1 calc . . R .
C12 C 0.9598(6) 0.6295(5) 0.9617(3) 0.0386(16) Uani 1 d . . . .
H12 H 0.9811 0.5980 0.9998 0.046 Uiso 1 calc . . R .
C13 C 0.8344(6) 0.6085(5) 0.9324(3) 0.0324(14) Uani 1 d . . . .
C14 C 0.8990(5) 0.7260(5) 0.8472(3) 0.0303(14) Uani 1 d . . . .
C15 C 0.6548(5) 0.7645(5) 0.9327(3) 0.0254(9) Uani 1 d . . . .
C16 C 1.0246(6) 0.7447(5) 0.8795(3) 0.0408(16) Uani 1 d . . . .
H16 H 1.0885 0.7904 0.8628 0.049 Uiso 1 calc . . R .
C17 C 0.5810(6) 0.7546(5) 0.9811(3) 0.0337(14) Uani 1 d . . . .
H17 H 0.5037 0.6940 0.9700 0.040 Uiso 1 calc . . R .
C18 C 0.7345(6) 0.9252(5) 1.0614(3) 0.0405(16) Uani 1 d . . . .
H18 H 0.7604 0.9791 1.1041 0.049 Uiso 1 calc . . R .
N19 N 0.4853(4) 0.6416(4) 0.8250(2) 0.0253(11) Uani 1 d . . . .
C20 C 0.2486(6) 0.8149(5) 0.6298(3) 0.0378(15) Uani 1 d . . . .
H20 H 0.2744 0.7526 0.6338 0.045 Uiso 1 calc . . R .
C21 C 0.8302(6) 0.6908(6) 0.7137(3) 0.0497(18) Uani 1 d . . . .
H21A H 0.9030 0.6781 0.7088 0.075 Uiso 1 calc . . GR .
H21B H 0.8016 0.7201 0.6740 0.075 Uiso 1 calc . . GR .
H21C H 0.7647 0.6213 0.7136 0.075 Uiso 1 calc . . GR .
C22 C 0.7683(5) 0.8561(5) 0.9506(3) 0.0302(14) Uani 1 d . . . .
H22 H 0.8186 0.8636 0.9191 0.036 Uiso 1 calc . . R .
C23 C 0.1762(6) 0.2962(5) 0.7766(3) 0.0426(12) Uani 1 d . . D .
H23 H 0.1652 0.3660 0.7897 0.051 Uiso 0.41(2) calc A 1 R .
H23A H 0.1954 0.3758 0.7941 0.051 Uiso 0.59(2) calc A 2 R .
C24 C -0.0376(6) 0.3907(5) 0.6471(3) 0.0373(15) Uani 1 d . . . .
H24 H -0.0087 0.3799 0.6070 0.045 Uiso 1 calc . . R .
C25 C 0.2034(5) 0.3637(5) 0.6603(3) 0.0280(13) Uani 1 d . . . .
C26 C 0.6090(5) 0.6776(4) 0.8633(3) 0.0254(9) Uani 1 d . . . .
C27 C 0.3536(6) 0.9215(5) 0.6788(3) 0.0316(14) Uani 1 d . . . .
C28 C 0.5351(7) 0.8200(6) 0.6200(4) 0.0495(9) Uani 1 d . . . .
C29 C 0.5002(7) 0.7666(6) 0.6806(4) 0.0495(9) Uani 1 d . . . .
C30 C 0.5437(5) 1.0195(5) 0.7810(3) 0.0310(14) Uani 1 d . . . .
C31 C 0.1861(5) 0.5251(5) 0.7227(3) 0.0262(13) Uani 1 d . . . .
C32 C 0.1298(6) 0.7911(6) 0.6562(4) 0.0517(19) Uani 1 d . . . .
H32A H 0.1501 0.7916 0.7067 0.078 Uiso 1 calc . . GR .
H32B H 0.0665 0.7189 0.6296 0.078 Uiso 1 calc . . GR .
H32C H 0.0987 0.8478 0.6486 0.078 Uiso 1 calc . . GR .
C33 C 0.9638(6) 0.8882(5) 0.7846(3) 0.0415(16) Uani 1 d . . . .
H33A H 0.9826 0.9407 0.8290 0.062 Uiso 1 calc . . GR .
H33B H 0.9329 0.9158 0.7447 0.062 Uiso 1 calc . . GR .
H33C H 1.0387 0.8790 0.7801 0.062 Uiso 1 calc . . GR .
C34 C 0.7301(6) 0.5297(5) 0.9592(3) 0.0429(12) Uani 1 d . . . .
H34 H 0.6647 0.5590 0.9562 0.051 Uiso 1 calc . . R .
C35 C 0.8053(5) 0.6582(5) 0.8748(3) 0.0305(14) Uani 1 d . . . .
C36 C 0.1643(5) 0.2758(5) 0.6955(3) 0.0331(14) Uani 1 d A . . .
C37 C 0.2172(6) 0.8199(6) 0.5504(3) 0.0474(18) Uani 1 d . . . .
H37A H 0.1863 0.8772 0.5449 0.071 Uiso 1 calc . . GR .
H37B H 0.1541 0.7487 0.5222 0.071 Uiso 1 calc . . GR .
H37C H 0.2916 0.8368 0.5341 0.071 Uiso 1 calc . . GR .
C38 C 0.3802(6) 0.8439(5) 0.8819(3) 0.0386(16) Uani 1 d . . . .
H38A H 0.4598 0.8919 0.9156 0.058 Uiso 1 calc . . GR .
H38B H 0.3246 0.8023 0.9072 0.058 Uiso 1 calc . . GR .
H38C H 0.3443 0.8886 0.8576 0.058 Uiso 1 calc . . GR .
C39 C 0.6470(7) 1.0193(6) 0.8415(4) 0.0563(11) Uani 1 d . . . .
H39 H 0.6226 0.9428 0.8490 0.068 Uiso 1 calc . . R .
C40 C 0.8098(6) 0.9374(5) 1.0144(3) 0.0424(16) Uani 1 d . . . .
H40 H 0.8864 0.9988 1.0254 0.051 Uiso 1 calc . . R .
C41 C 1.0539(6) 0.6963(5) 0.9354(3) 0.0405(16) Uani 1 d . . . .
H41 H 1.1371 0.7085 0.9556 0.049 Uiso 1 calc . . R .
C42 C 0.4364(7) 1.1224(6) 0.7213(4) 0.0489(18) Uani 1 d . . . .
H42 H 0.4322 1.1906 0.7166 0.059 Uiso 1 calc . . R .
C43 C 0.7723(7) 0.5212(6) 1.0368(3) 0.059(2) Uani 1 d . . . .
H43A H 0.8184 0.4744 1.0389 0.088 Uiso 1 calc . . GR .
H43B H 0.6999 0.4890 1.0540 0.088 Uiso 1 calc . . GR .
H43C H 0.8251 0.5947 1.0665 0.088 Uiso 1 calc . . GR .
C44 C 0.8639(6) 0.7751(5) 0.7847(3) 0.0369(15) Uani 1 d . . . .
H44 H 0.7881 0.7869 0.7876 0.044 Uiso 1 calc . . R .
C45 C -0.1273(6) 0.4201(6) 0.7663(4) 0.0470(18) Uani 1 d . . . .
H45 H -0.1571 0.4301 0.8062 0.056 Uiso 1 calc . . R .
C46 C 0.1166(6) 0.1658(5) 0.6545(4) 0.0468(18) Uani 1 d . . . .
H46 H 0.0892 0.1064 0.6767 0.056 Uiso 1 calc A . R .
C47 C 0.1994(6) 0.3411(5) 0.5863(3) 0.0348(15) Uani 1 d A . . .
C48 C 0.5034(6) 0.4301(5) 0.6981(3) 0.0356(15) Uani 1 d . . . .
H48A H 0.5295 0.3996 0.7376 0.053 Uiso 1 calc . . GR .
H48B H 0.5720 0.4611 0.6777 0.053 Uiso 1 calc . . GR .
H48C H 0.4339 0.3718 0.6618 0.053 Uiso 1 calc . . GR .
C49 C 0.3469(7) 1.0240(6) 0.6755(4) 0.0436(17) Uani 1 d . . . .
H49 H 0.2805 1.0263 0.6417 0.052 Uiso 1 calc . . R .
C50 C 0.2486(6) 0.4370(6) 0.5492(3) 0.0387(16) Uani 1 d . . D U
H50 H 0.3218 0.4966 0.5848 0.046 Uiso 0.614(16) calc A 1 R .
H50A H 0.2909 0.5069 0.5866 0.046 Uiso 0.386(16) calc A 2 R .
C51 C 0.1512(6) 0.2302(6) 0.5488(4) 0.0459(18) Uani 1 d . . . .
H51 H 0.1471 0.2143 0.5000 0.055 Uiso 1 calc A . R .
C52 C -0.1645(6) 0.3367(5) 0.6422(3) 0.0424(17) Uani 1 d . . . .
H52 H -0.2201 0.2900 0.5987 0.051 Uiso 1 calc . . R .
C53 C 0.5138(7) 0.7983(6) 0.4924(4) 0.0532(19) Uani 1 d . . . U
H53 H 0.4769 0.7533 0.4459 0.064 Uiso 1 calc . . R .
C54 C 0.6650(7) 1.0980(6) 0.9132(4) 0.0563(11) Uani 1 d . . . .
H54A H 0.6962 1.1744 0.9084 0.084 Uiso 1 calc . . GR .
H54B H 0.7240 1.0893 0.9514 0.084 Uiso 1 calc . . GR .
H54C H 0.5858 1.0791 0.9243 0.084 Uiso 1 calc . . GR .
C55 C 0.6712(6) 0.4132(5) 0.9097(3) 0.0429(12) Uani 1 d . . . .
H55A H 0.6374 0.4178 0.8614 0.064 Uiso 1 calc . . GR .
H55B H 0.6049 0.3650 0.9262 0.064 Uiso 1 calc . . GR .
H55C H 0.7339 0.3834 0.9101 0.064 Uiso 1 calc . . GR .
C56 C 0.6201(7) 0.9298(6) 0.6305(4) 0.054(2) Uani 1 d . . . .
H56 H 0.6560 0.9760 0.6767 0.065 Uiso 1 calc . . R .
C57 C 0.081(2) 0.2061(16) 0.8039(12) 0.0426(12) Uani 0.41(2) d A 1 . .
H57A H -0.0029 0.1904 0.7768 0.064 Uiso 0.41(2) calc A 1 GR .
H57B H 0.0917 0.2334 0.8541 0.064 Uiso 0.41(2) calc A 1 GR .
H57C H 0.0958 0.1387 0.7978 0.064 Uiso 0.41(2) calc A 1 GR .
C58 C 0.1091(7) 0.1433(6) 0.5822(4) 0.0503(19) Uani 1 d A . . .
H58 H 0.0757 0.0694 0.5560 0.060 Uiso 1 calc . . R .
C59 C 0.4819(6) 0.7555(6) 0.5503(3) 0.0433(17) Uani 1 d . . . .
H59 H 0.4236 0.6820 0.5421 0.052 Uiso 1 calc . . R .
C60 C 0.5318(7) 1.1197(5) 0.7738(4) 0.0454(17) Uani 1 d . . . .
H60 H 0.5900 1.1864 0.8054 0.054 Uiso 1 calc . . R .
C61 C -0.2084(6) 0.3518(5) 0.7016(4) 0.0462(18) Uani 1 d . . . .
H61 H -0.2935 0.3154 0.6977 0.055 Uiso 1 calc . . R .
C62 C 0.5993(7) 0.9065(5) 0.5031(4) 0.0495(9) Uani 1 d . . . U
H62 H 0.6209 0.9351 0.4642 0.059 Uiso 1 calc . . R .
C66 C 0.1497(12) 0.4877(12) 0.5267(9) 0.052(2) Uani 0.614(16) d A 1 D .
H66A H 0.0730 0.4296 0.4956 0.077 Uiso 0.614(16) calc A 1 GR .
H66B H 0.1819 0.5453 0.5016 0.077 Uiso 0.614(16) calc A 1 GR .
H66C H 0.1333 0.5192 0.5690 0.077 Uiso 0.614(16) calc A 1 GR .
C67 C 0.7751(7) 1.0543(6) 0.8249(4) 0.0563(11) Uani 1 d . . . .
H67A H 0.7704 0.9991 0.7855 0.084 Uiso 1 calc . . GR .
H67B H 0.8382 1.0601 0.8668 0.084 Uiso 1 calc . . GR .
H67C H 0.7967 1.1257 0.8120 0.084 Uiso 1 calc . . GR .
C69 C 0.6517(7) 0.9710(6) 0.5709(4) 0.0495(9) Uani 1 d . . . .
H69 H 0.7101 1.0443 0.5783 0.059 Uiso 1 calc . . R .
C72 C 0.3127(15) 0.3173(19) 0.8214(10) 0.0426(12) Uani 0.41(2) d A 1 D .
H72A H 0.3273 0.2504 0.8107 0.064 Uiso 0.41(2) calc A 1 GR .
H72B H 0.3204 0.3364 0.8721 0.064 Uiso 0.41(2) calc A 1 GR .
H72C H 0.3735 0.3778 0.8088 0.064 Uiso 0.41(2) calc A 1 GR .
C1 C 0.145(2) 0.450(2) 0.4928(12) 0.052(2) Uani 0.386(16) d A 2 . U
H1A H 0.1151 0.3910 0.4503 0.077 Uiso 0.386(16) calc A 2 GR .
H1B H 0.1788 0.5214 0.4803 0.077 Uiso 0.386(16) calc A 2 GR .
H1C H 0.0764 0.4464 0.5127 0.077 Uiso 0.386(16) calc A 2 GR .
C7 C 0.348(2) 0.424(2) 0.5100(13) 0.052(2) Uani 0.386(16) d A 2 . .
H7A H 0.4199 0.4283 0.5451 0.077 Uiso 0.386(16) calc A 2 GR .
H7B H 0.3723 0.4835 0.4850 0.077 Uiso 0.386(16) calc A 2 GR .
H7C H 0.3107 0.3531 0.4760 0.077 Uiso 0.386(16) calc A 2 GR .
C2 C 0.2923(15) 0.4072(13) 0.4840(8) 0.052(2) Uani 0.614(16) d A 1 . .
H2A H 0.3582 0.3822 0.4984 0.077 Uiso 0.614(16) calc A 1 GR .
H2B H 0.3231 0.4722 0.4645 0.077 Uiso 0.614(16) calc A 1 GR .
H2C H 0.2230 0.3484 0.4479 0.077 Uiso 0.614(16) calc A 1 GR .
C57A C 0.0452(12) 0.2264(11) 0.7862(8) 0.0426(12) Uani 0.59(2) d A 2 D .
H57D H -0.0182 0.2414 0.7552 0.064 Uiso 0.59(2) calc A 2 GR .
H57E H 0.0456 0.2467 0.8355 0.064 Uiso 0.59(2) calc A 2 GR .
H57F H 0.0276 0.1479 0.7737 0.064 Uiso 0.59(2) calc A 2 GR .
C72A C 0.2818(13) 0.2718(13) 0.8175(7) 0.0426(12) Uani 0.59(2) d A 2 D .
H72D H 0.2721 0.1978 0.7963 0.064 Uiso 0.59(2) calc A 2 GR .
H72E H 0.2803 0.2763 0.8670 0.064 Uiso 0.59(2) calc A 2 GR .
H72F H 0.3606 0.3258 0.8154 0.064 Uiso 0.59(2) calc A 2 GR .

loop_
_atom_site_aniso_label
_atom_site_aniso_U_11
_atom_site_aniso_U_22
_atom_site_aniso_U_33
_atom_site_aniso_U_23
_atom_site_aniso_U_13
_atom_site_aniso_U_12
Ga1 0.0164(4) 0.0206(4) 0.0365(4) 0.0052(3) 0.0113(3) 0.0015(3)
Ga2 0.0167(4) 0.0203(4) 0.0374(4) 0.0052(3) 0.0112(3) 0.0026(3)
N3 0.014(3) 0.023(3) 0.036(3) 0.008(2) 0.010(2) 0.000(2)
C4 0.034(4) 0.027(3) 0.047(4) 0.017(3) 0.030(3) 0.012(3)
N5 0.026(3) 0.028(3) 0.036(3) 0.004(2) 0.017(2) 0.008(2)
C6 0.023(4) 0.039(4) 0.041(4) 0.009(3) 0.014(3) 0.010(3)
N7 0.018(3) 0.019(2) 0.044(3) 0.010(2) 0.016(2) 0.003(2)
C8 0.009(3) 0.027(3) 0.036(3) 0.006(3) 0.007(3) 0.001(3)
N9 0.011(3) 0.025(3) 0.044(3) 0.005(2) 0.006(2) 0.002(2)
N10 0.023(3) 0.030(3) 0.036(3) 0.008(2) 0.014(2) 0.004(2)
C11 0.032(4) 0.042(4) 0.044(4) 0.014(3) 0.020(3) 0.015(3)
C12 0.029(4) 0.033(4) 0.045(4) 0.005(3) 0.004(3) 0.009(3)
C13 0.020(3) 0.024(3) 0.050(4) 0.004(3) 0.012(3) 0.005(3)
C14 0.011(3) 0.025(3) 0.040(3) -0.005(3) 0.005(3) -0.003(3)
C15 0.015(2) 0.021(2) 0.037(2) 0.0099(17) 0.0105(18) 0.0009(18)
C16 0.024(4) 0.034(4) 0.059(4) 0.003(3) 0.018(3) 0.004(3)
C17 0.021(4) 0.031(3) 0.038(3) 0.002(3) 0.006(3) 0.001(3)
C18 0.038(4) 0.038(4) 0.034(3) -0.009(3) 0.001(3) 0.013(3)
N19 0.015(3) 0.020(2) 0.035(3) 0.005(2) 0.008(2) -0.001(2)
C20 0.028(4) 0.043(4) 0.048(4) 0.014(3) 0.020(3) 0.014(3)
C21 0.030(4) 0.050(4) 0.052(4) 0.005(3) 0.014(3) -0.003(3)
C22 0.024(4) 0.025(3) 0.038(3) 0.001(3) 0.014(3) 0.005(3)
C23 0.040(3) 0.032(3) 0.063(3) 0.024(3) 0.025(3) 0.012(2)
C24 0.020(4) 0.041(4) 0.046(4) 0.006(3) 0.012(3) 0.006(3)
C25 0.015(3) 0.023(3) 0.039(3) 0.003(3) 0.007(3) 0.002(3)
C26 0.015(2) 0.021(2) 0.037(2) 0.0099(17) 0.0105(18) 0.0009(18)
C27 0.041(4) 0.036(4) 0.032(3) 0.013(3) 0.020(3) 0.025(3)
C28 0.061(3) 0.0359(19) 0.061(2) 0.0197(16) 0.038(2) 0.0151(18)
C29 0.061(3) 0.0359(19) 0.061(2) 0.0197(16) 0.038(2) 0.0151(18)
C30 0.021(3) 0.019(3) 0.049(4) 0.004(3) 0.020(3) -0.001(3)
C31 0.020(3) 0.029(3) 0.029(3) 0.009(3) 0.011(3) 0.006(3)
C32 0.033(4) 0.065(5) 0.062(4) 0.023(4) 0.026(4) 0.015(4)
C33 0.033(4) 0.038(4) 0.051(4) 0.010(3) 0.020(3) 0.006(3)
C34 0.039(3) 0.032(3) 0.049(3) 0.009(2) 0.018(2) 0.002(2)
C35 0.018(3) 0.028(3) 0.039(3) -0.001(3) 0.009(3) 0.005(3)
C36 0.016(3) 0.030(3) 0.045(4) -0.002(3) 0.006(3) 0.004(3)
C37 0.027(4) 0.054(5) 0.054(4) 0.012(4) 0.014(3) 0.006(3)
C38 0.026(4) 0.037(4) 0.050(4) 0.004(3) 0.021(3) 0.006(3)
C39 0.037(3) 0.049(3) 0.072(3) 0.013(2) 0.012(2) 0.008(2)
C40 0.027(4) 0.031(4) 0.055(4) 0.002(3) 0.009(3) -0.001(3)
C41 0.017(4) 0.039(4) 0.055(4) 0.001(3) 0.005(3) 0.005(3)
C42 0.073(6) 0.037(4) 0.055(4) 0.020(3) 0.030(4) 0.033(4)
C43 0.046(5) 0.065(5) 0.046(4) 0.008(4) 0.016(4) 0.001(4)
C44 0.025(4) 0.037(4) 0.041(4) 0.003(3) 0.019(3) 0.002(3)
C45 0.030(4) 0.047(4) 0.065(5) 0.003(4) 0.029(4) 0.012(3)
C46 0.037(4) 0.024(4) 0.065(5) 0.004(3) 0.003(4) 0.005(3)
C47 0.018(3) 0.039(4) 0.042(4) 0.001(3) 0.004(3) 0.010(3)
C48 0.027(4) 0.024(3) 0.050(4) 0.001(3) 0.008(3) 0.007(3)
C49 0.049(5) 0.043(4) 0.052(4) 0.016(3) 0.025(4) 0.026(4)
C50 0.024(4) 0.051(4) 0.032(3) 0.002(3) 0.003(3) 0.010(3)
C51 0.035(4) 0.040(4) 0.049(4) -0.010(3) 0.004(3) 0.012(3)
C52 0.014(4) 0.043(4) 0.052(4) -0.002(3) 0.005(3) -0.001(3)
C53 0.063(5) 0.060(4) 0.047(4) 0.016(4) 0.029(4) 0.028(4)
C54 0.037(3) 0.049(3) 0.072(3) 0.013(2) 0.012(2) 0.008(2)
C55 0.039(3) 0.032(3) 0.049(3) 0.009(2) 0.018(2) 0.002(2)
C56 0.069(6) 0.040(4) 0.052(4) 0.014(3) 0.041(4) 0.006(4)
C57 0.040(3) 0.032(3) 0.063(3) 0.024(3) 0.025(3) 0.012(2)
C58 0.044(5) 0.030(4) 0.060(5) -0.007(4) 0.002(4) 0.010(3)
C59 0.043(4) 0.045(4) 0.050(4) 0.019(3) 0.024(3) 0.017(3)
C60 0.056(5) 0.017(3) 0.056(4) 0.003(3) 0.022(4) 0.005(3)
C61 0.022(4) 0.042(4) 0.073(5) 0.006(4) 0.029(4) 0.004(3)
C62 0.061(3) 0.0359(19) 0.061(2) 0.0197(16) 0.038(2) 0.0151(18)
C66 0.034(5) 0.069(6) 0.048(7) 0.015(5) 0.014(5) 0.015(5)
C67 0.037(3) 0.049(3) 0.072(3) 0.013(2) 0.012(2) 0.008(2)
C69 0.061(3) 0.0359(19) 0.061(2) 0.0197(16) 0.038(2) 0.0151(18)
C72 0.040(3) 0.032(3) 0.063(3) 0.024(3) 0.025(3) 0.012(2)
C1 0.034(5) 0.069(6) 0.048(7) 0.015(5) 0.014(5) 0.015(5)
C7 0.034(5) 0.069(6) 0.048(7) 0.015(5) 0.014(5) 0.015(5)
C2 0.034(5) 0.069(6) 0.048(7) 0.015(5) 0.014(5) 0.015(5)
C57A 0.040(3) 0.032(3) 0.063(3) 0.024(3) 0.025(3) 0.012(2)
C72A 0.040(3) 0.032(3) 0.063(3) 0.024(3) 0.025(3) 0.012(2)

loop_
_atom_type_symbol
_atom_type_description
_atom_type_scat_dispersion_real
_atom_type_scat_dispersion_imag
_atom_type_scat_source
C C 0.0033 0.0016 'International Tables Vol C Tables 4.2.6.8 and 6.1.1.4'
H H 0.0000 0.0000 'International Tables Vol C Tables 4.2.6.8 and 6.1.1.4'
Ga Ga 0.2307 1.6083 'International Tables Vol C Tables 4.2.6.8 and 6.1.1.4'
N N 0.0061 0.0033 'International Tables Vol C Tables 4.2.6.8 and 6.1.1.4'

loop_
_geom_angle_atom_site_label_1
_geom_angle_atom_site_label_2
_geom_angle_atom_site_label_3
_geom_angle
N9 Ga1 N7 103.49(19)
N19 Ga1 N7 105.02(18)
N19 Ga1 N9 100.02(19)
N19 Ga1 C38 130.0(2)
C38 Ga1 N7 110.6(2)
C38 Ga1 N9 104.4(2)
N5 Ga2 N3 104.04(19)
N5 Ga2 C48 107.7(2)
N19 Ga2 N3 102.12(18)
N19 Ga2 N5 100.02(18)
N19 Ga2 C48 134.2(2)
C48 Ga2 N3 105.5(2)
C25 N3 Ga2 114.6(3)
C31 N3 Ga2 123.9(4)
C31 N3 C25 120.6(5)
C27 C4 N7 120.5(5)
C27 C4 C30 121.5(5)
C30 C4 N7 118.0(5)
C29 N5 Ga2 135.7(4)
C45 C6 C8 121.3(6)
C4 N7 Ga1 116.1(3)
C29 N7 Ga1 123.9(4)
C29 N7 C4 118.6(5)
C6 C8 C31 117.4(5)
C24 C8 C6 118.3(5)
C24 C8 C31 124.3(5)
C31 N9 Ga1 133.9(4)
C26 N10 C35 124.5(5)
C17 C11 C18 120.2(6)
C41 C12 C13 121.5(6)
C12 C13 C34 121.3(6)
C12 C13 C35 117.8(6)
C35 C13 C34 120.9(6)
C16 C14 C44 122.0(5)
C35 C14 C16 117.9(6)
C35 C14 C44 120.1(5)
C17 C15 C26 120.1(5)
C22 C15 C17 118.0(5)
C22 C15 C26 121.9(5)
C41 C16 C14 120.9(6)
C11 C17 C15 120.9(6)
C11 C18 C40 120.2(5)
Ga1 N19 Ga2 107.2(2)
C26 N19 Ga1 122.9(3)
C26 N19 Ga2 111.1(3)
C27 C20 C32 109.0(5)
C27 C20 C37 113.7(5)
C37 C20 C32 109.2(5)
C15 C22 C40 121.9(5)
C36 C23 C57 117.9(9)
C36 C23 C72 110.8(8)
C36 C23 C57A 107.4(7)
C57 C23 C72 107.7(10)
C57 C23 C57A 24.0(7)
C57A C23 C72 130.7(9)
C72A C23 C36 111.5(7)
C72A C23 C57 90.3(9)
C72A C23 C72 20.8(7)
C72A C23 C57A 114.3(8)
C52 C24 C8 120.2(6)
C36 C25 N3 120.5(5)
C36 C25 C47 120.7(5)
C47 C25 N3 118.6(5)
N10 C26 C15 123.9(5)
N10 C26 N19 118.7(5)
N19 C26 C15 117.4(4)
C4 C27 C20 122.6(5)
C49 C27 C4 118.0(6)
C49 C27 C20 119.3(6)
C56 C28 C29 123.5(7)
C59 C28 C29 118.3(6)
C59 C28 C56 118.1(6)
N5 C29 N7 120.9(6)
N5 C29 C28 115.8(5)
N7 C29 C28 123.2(6)
C4 C30 C39 122.7(5)
C60 C30 C4 117.0(6)
C60 C30 C39 120.2(6)
N3 C31 C8 122.8(5)
N9 C31 N3 121.5(5)
N9 C31 C8 115.7(5)
C43 C34 C13 114.5(6)
C55 C34 C13 110.1(5)
C55 C34 C43 109.5(6)
C13 C35 N10 120.5(5)
C14 C35 N10 117.6(5)
C14 C35 C13 121.7(6)
C25 C36 C23 122.6(5)
C46 C36 C23 119.6(6)
C46 C36 C25 117.8(5)
C30 C39 C54 111.8(5)
C30 C39 C67 113.4(6)
C67 C39 C54 107.7(6)
C18 C40 C22 118.8(6)
C16 C41 C12 120.2(6)
C60 C42 C49 119.9(6)
C14 C44 C21 109.7(5)
C14 C44 C33 114.4(5)
C33 C44 C21 110.4(5)
C61 C45 C6 119.2(6)
C58 C46 C36 121.8(7)
C25 C47 C50 120.5(5)
C51 C47 C25 118.5(6)
C51 C47 C50 121.0(6)
C42 C49 C27 121.5(6)
C47 C50 C66 111.6(7)
C47 C50 C1 114.1(10)
C47 C50 C7 112.0(10)
C47 C50 C2 114.8(7)
C66 C50 C7 128.7(10)
C1 C50 C66 27.8(7)
C1 C50 C7 107.3(11)
C2 C50 C66 109.1(7)
C2 C50 C1 84.1(9)
C2 C50 C7 25.3(8)
C58 C51 C47 121.3(6)
C61 C52 C24 120.4(6)
C62 C53 C59 120.4(7)
C28 C56 C69 119.6(7)
C46 C58 C51 119.9(6)
C28 C59 C53 121.2(7)
C42 C60 C30 121.8(6)
C45 C61 C52 120.5(6)
C69 C62 C53 119.2(7)
C62 C69 C56 121.4(7)

loop_
_geom_bond_atom_site_label_1
_geom_bond_atom_site_label_2
_geom_bond_distance
Ga1 N7 2.029(5)
Ga1 N9 1.958(5)
Ga1 N19 1.880(4)
Ga1 C38 1.951(5)
Ga2 N3 2.063(4)
Ga2 N5 1.952(5)
Ga2 N19 1.902(4)
Ga2 C48 1.966(5)
N3 C25 1.429(7)
N3 C31 1.333(6)
C4 N7 1.449(7)
C4 C27 1.403(8)
C4 C30 1.418(8)
N5 C29 1.340(7)
C6 C8 1.397(7)
C6 C45 1.392(8)
N7 C29 1.346(7)
C8 C24 1.395(8)
C8 C31 1.516(8)
N9 C31 1.326(7)
N10 C26 1.300(6)
N10 C35 1.418(7)
C11 C17 1.375(8)
C11 C18 1.381(9)
C12 C13 1.388(8)
C12 C41 1.388(9)
C13 C34 1.534(8)
C13 C35 1.412(8)
C14 C16 1.409(8)
C14 C35 1.405(8)
C14 C44 1.502(9)
C15 C17 1.402(7)
C15 C22 1.379(8)
C15 C26 1.502(7)
C16 C41 1.376(9)
C18 C40 1.391(8)
N19 C26 1.373(7)
C20 C27 1.519(9)
C20 C32 1.541(8)
C20 C37 1.527(8)
C21 C44 1.529(8)
C22 C40 1.392(7)
C23 C36 1.532(8)
C23 C57 1.549(18)
C23 C72 1.579(15)
C23 C57A 1.557(11)
C23 C72A 1.502(11)
C24 C52 1.389(8)
C25 C36 1.402(8)
C25 C47 1.418(8)
C27 C49 1.386(8)
C28 C29 1.503(9)
C28 C56 1.385(9)
C28 C59 1.381(9)
C30 C39 1.514(9)
C30 C60 1.396(8)
C33 C44 1.527(8)
C34 C43 1.521(9)
C34 C55 1.520(8)
C36 C46 1.399(8)
C39 C54 1.548(9)
C39 C67 1.538(9)
C42 C49 1.377(9)
C42 C60 1.374(9)
C45 C61 1.374(9)
C46 C58 1.373(9)
C47 C50 1.524(9)
C47 C51 1.386(8)
C50 C66 1.565(11)
C50 C1 1.55(2)
C50 C7 1.57(2)
C50 C2 1.524(14)
C51 C58 1.376(9)
C52 C61 1.381(8)
C53 C59 1.384(8)
C53 C62 1.370(9)
C56 C69 1.405(8)
C62 C69 1.351(9)
